data_1546000
loop_
_publ_author_name
'Malika El-Ghozzi'
'Daniel Avignant'
'Maurice Guillot'

_publ_section_title
;
 Synthesis, structures, and characterization of MMnZrF7 (M = Tl, Rb, NH4,
 K) fluorides : an example of 7-coordination of divalent manganese
;
_journal_name_full 'Journal of Solid State Chemistry'
_journal_page_first 51
_journal_page_last 58
_journal_paper_doi 10.1006/jssc.1994.1008
_journal_volume 108
_journal_year 1994
_chemical_formula_sum 'F7 Mn Rb Zr'
_chemical_formula_weight 364.619
_space_group_IT_number 11
_symmetry_cell_setting monoclinic
_symmetry_Int_Tables_number 11
_symmetry_space_group_name_Hall '-P 2yb'
_symmetry_space_group_name_H-M 'P 1 21/m 1'
_cell_angle_alpha 90.
_cell_angle_beta 117.9(2)
_cell_angle_gamma 90.
_cell_formula_units_Z 2
_cell_length_a 6.439(3)
_cell_length_b 8.218(2)
_cell_length_c 6.443(1)
_cell_volume 301.3(6)
_diffrn_ambient_temperature 293
_diffrn_radiation_probe x-ray
_diffrn_radiation_type MoK\a
_diffrn_radiation_wavelength 0.71069
_exptl_absorpt_coefficient_mu 11.59
_exptl_crystal_density_diffrn 4.02
_exptl_crystal_F_000 330
_refine_ls_number_parameters 33
_refine_ls_number_reflns 403
_refine_ls_R_factor_gt 0.064
_refine_ls_wR_factor_gt 0.074
_cod_data_source_file JSSC-1994-108-51-58-2.cif
_cod_data_source_block RbMnZrF7
_cod_original_sg_symbol_H-M 'P 21/m'
_cod_database_code 1546000

loop_
_space_group_symop_id
_space_group_symop_operation_xyz
1 x,y,z
2 -x,1/2+y,-z
3 -x,-y,-z
4 x,1/2-y,z

loop_
_atom_site_label
_atom_site_type_symbol
_atom_site_thermal_displace_type
_atom_site_fract_x
_atom_site_fract_y
_atom_site_fract_z
_atom_site_occupancy
_atom_site_U_iso_or_equiv
_atom_site_calc_flag
_atom_site_refinement_flags
_atom_site_disorder_assembly
_atom_site_disorder_group
Zr Zr Uiso 0.3085(4) 0.25000 0.1921(4) 1.000 0.0019 . . . .
Rb Rb Uiso 0.00000 0.50000 0.50000 1.000 0.0331 . . . .
Mn Mn Uiso 0.3187(9) 0.75000 0.1801(9) 1.000 0.0206 . . . .
F1 F Uiso 0.480(7) 0.25000 0.017(7) 1.000 0.0296 . . . .
F2 F Uiso 0.351(3) 0.25000 0.537(3) 1.000 0.0213 . . . .
F3 F Uiso 0.330(3) 0.75000 0.542(3) 1.000 0.0198 . . . .
F4 F Uiso 0.049(3) 0.25000 0.843(3) 1.000 0.0165 . . . .
F5 F Uiso 0.030(3) 0.75000 0.838(3) 1.000 0.0236 . . . .
F6 F Uiso 0.2981(18) 0.003(3) 0.2004(17) 1.000 0.0218 . . . .

loop_
_geom_angle_atom_site_label_1
_geom_angle_atom_site_label_2
_geom_angle_atom_site_label_3
_geom_angle
_geom_angle_site_symmetry_1
_geom_angle_site_symmetry_2
_geom_angle_site_symmetry_3
_geom_angle_publ_flag
F1 Zr F2 142.7(14) . . . yes
F1 Zr F6 92.9(4) . . . yes
F1 Zr F4 75.7(14) . . 1_554 yes
F1 Zr F5 143.9(14) . . 2_546 yes
F1 Zr F3 76.2(14) . . 2_646 yes
F1 Zr F6 92.9(4) . . 4_555 yes
F2 Zr F6 87.8(4) . . . yes
F2 Zr F4 141.5(8) . . 1_554 yes
F2 Zr F5 73.4(8) . . 2_546 yes
F2 Zr F3 66.5(8) . . 2_646 yes
F2 Zr F6 87.8(4) . . 4_555 yes
F4 Zr F6 90.5(4) 1_554 . . yes
F5 Zr F6 87.5(4) 2_546 . . yes
F3 Zr F6 90.9(4) 2_646 . . yes
F6 Zr F6 174.2(5) . . 4_555 yes
F4 Zr F5 68.2(8) 1_554 . 2_546 yes
F3 Zr F4 151.9(8) 2_646 . 1_554 yes
F4 Zr F6 90.5(4) 1_554 . 4_555 yes
F3 Zr F5 139.9(7) 2_646 . 2_546 yes
F5 Zr F6 87.5(4) 2_546 . 4_555 yes
F3 Zr F6 90.9(4) 2_646 . 4_555 yes
F3 Mn F5 130.7(8) . . 1_554 yes
F3 Mn F6 84.8(4) . . 1_565 yes
F3 Mn F4 66.8(7) . . 2_556 yes
F1 Mn F3 147.0(13) 2_655 . . yes
F2 Mn F3 64.6(8) 2_656 . . yes
F3 Mn F6 84.8(4) . . 4_555 yes
F5 Mn F6 90.8(4) 1_554 . 1_565 yes
F4 Mn F5 63.9(8) 2_556 . 1_554 yes
F1 Mn F5 82.3(13) 2_655 . 1_554 yes
F2 Mn F5 164.7(9) 2_656 . 1_554 yes
F5 Mn F6 90.8(4) 1_554 . 4_555 yes
F4 Mn F6 84.9(4) 2_556 . 1_565 yes
F1 Mn F6 96.2(4) 2_655 . 1_565 yes
F2 Mn F6 90.8(4) 2_656 . 1_565 yes
F6 Mn F6 167.6(6) 1_565 . 4_555 yes
F1 Mn F4 146.2(12) 2_655 . 2_556 yes
F2 Mn F4 131.5(8) 2_656 . 2_556 yes
F4 Mn F6 84.9(4) 2_556 . 4_555 yes
F1 Mn F2 82.4(13) 2_655 . 2_656 yes
F1 Mn F6 96.2(4) 2_655 . 4_555 yes
F2 Mn F6 90.8(4) 2_656 . 4_555 yes
Zr F1 Mn 179(2) . . 2_645 yes
Zr F2 Mn 120.4(11) . . 2_646 yes
Zr F3 Mn 108.5(9) 2_656 . . yes
Zr F4 Mn 110.6(9) 1_556 . 2_546 yes
Zr F5 Mn 117.7(9) 2_556 . 1_556 yes
Zr F6 Mn 170.9(7) . . 1_545 yes

loop_
_geom_bond_atom_site_label_1
_geom_bond_atom_site_label_2
_geom_bond_distance
_geom_bond_site_symmetry_1
_geom_bond_site_symmetry_2
_geom_bond_publ_flag
Zr F1 1.91(5) . . yes
Zr F2 2.108(18) . . yes
Zr F6 2.03(2) . . yes
Zr F4 2.086(18) . 1_554 yes
Zr F5 2.10(2) . 2_546 yes
Zr F3 2.15(2) . 2_646 yes
Zr F6 2.03(2) . 4_555 yes
Mn F3 2.299(19) . . yes
Mn F5 2.117(19) . 1_554 yes
Mn F6 2.09(2) . 1_565 yes
Mn F4 2.30(2) . 2_556 yes
Mn F1 2.20(5) . 2_655 yes
Mn F2 2.05(2) . 2_656 yes
Mn F6 2.09(2) . 4_555 yes
